data_1555690
loop_
_publ_author_name
'Rajesh, Manda'
'Puri, Surendra'
'Kant, Ruchir'
'Sridhar Reddy, Maddi'

_publ_section_title
;
 Synthesis of Substituted Furan/Pyrrole-3-carboxamides through a Tandem
 Nucleopalladation and Isocyanate Insertion.
;
_journal_issue 17
_journal_name_full 'Organic letters'
_journal_page_first 4332
_journal_page_last 4335
_journal_paper_doi 10.1021/acs.orglett.6b02077
_journal_volume 18
_journal_year 2016
_chemical_compound_source 'see text'
_chemical_formula_moiety 'C27 H24 F N O2'
_chemical_formula_sum 'C27 H24 F N O2'
_chemical_formula_weight 413.47
_space_group_IT_number 33
_space_group_name_Hall 'P 2c -2n'
_space_group_name_H-M_alt 'P n a 21'
_symmetry_cell_setting orthorhombic
_symmetry_Int_Tables_number 33
_symmetry_space_group_name_Hall 'P 2c -2n'
_symmetry_space_group_name_H-M 'P n a 21'
_atom_sites_solution_hydrogens geom
_atom_sites_solution_primary direct
_atom_sites_solution_secondary difmap
_cell_angle_alpha 90
_cell_angle_beta 90
_cell_angle_gamma 90
_cell_formula_units_Z 4
_cell_length_a 9.672(4)
_cell_length_b 25.530(9)
_cell_length_c 9.182(3)
_cell_measurement_reflns_used 2110
_cell_measurement_temperature 293(2)
_cell_measurement_theta_max 25.4
_cell_measurement_theta_min 3.2
_cell_volume 2267.3(14)
_computing_cell_refinement
;
CrystalClear-SM Expert 2.1 b24 (Rigaku, 2012)
;
_computing_data_collection
;
CrystalClear-SM Expert 2.1 b24 (Rigaku, 2012)
;
_computing_data_reduction
;
CrystalClear-SM Expert 2.1 b24 (Rigaku, 2012)
;
_computing_molecular_graphics 'SHELXTL (Bruker, 1997)'
_computing_publication_material 'PLATON (Spek, 2003)'
_computing_structure_refinement 'SHELXTL (Bruker, 1997)'
_computing_structure_solution 'SHELXTL (Bruker, 1997)'
_diffrn_ambient_temperature 293(2)
_diffrn_detector CCD
_diffrn_detector_area_resol_mean 28.5714
_diffrn_measured_fraction_theta_full 0.989
_diffrn_measured_fraction_theta_max 0.989
_diffrn_measurement_device
;
AFC12 (Right): Kappa 3 circle
;
_diffrn_measurement_device_type
;
Rigaku Saturn724+ (4x4 bin mode)
;
_diffrn_measurement_method 'profile data from \w-scans'
_diffrn_measurement_specimen_support Loop
_diffrn_radiation_monochromator Confocal
_diffrn_radiation_type 'Mo K\a'
_diffrn_radiation_wavelength 0.71075
_diffrn_reflns_av_R_equivalents 0.1211
_diffrn_reflns_av_sigmaI/netI 0.1233
_diffrn_reflns_limit_h_max 11
_diffrn_reflns_limit_h_min -11
_diffrn_reflns_limit_k_max 30
_diffrn_reflns_limit_k_min -21
_diffrn_reflns_limit_l_max 11
_diffrn_reflns_limit_l_min -10
_diffrn_reflns_number 13397
_diffrn_reflns_theta_full 25.40
_diffrn_reflns_theta_max 25.40
_diffrn_reflns_theta_min 3.16
_diffrn_source MicroMax003_Mo
_diffrn_source_current 0.6
_diffrn_source_power 0.0
_diffrn_source_voltage 50.0
_exptl_absorpt_coefficient_mu 0.081
_exptl_absorpt_correction_T_max 0.989
_exptl_absorpt_correction_T_min 0.979
_exptl_absorpt_correction_type multi-scan
_exptl_absorpt_process_details 'REQAB (Rigaku, 1998)'
_exptl_crystal_colour Colorless
_exptl_crystal_density_diffrn 1.211
_exptl_crystal_density_method 'Not Measured'
_exptl_crystal_description Block
_exptl_crystal_F_000 872
_exptl_crystal_size_max 0.260
_exptl_crystal_size_mid 0.140
_exptl_crystal_size_min 0.140
_refine_diff_density_max 0.170
_refine_diff_density_min -0.158
_refine_diff_density_rms 0.044
_refine_ls_abs_structure_details 'Flack H D (1983), Acta Cryst. A39, 876-881'
_refine_ls_abs_structure_Flack 0.7(16)
_refine_ls_extinction_coef 0.0125(13)
_refine_ls_extinction_expression Fc^*^=kFc[1+0.001xFc^2^\l^3^/sin(2\q)]^-1/4^
_refine_ls_extinction_method SHELXL
_refine_ls_goodness_of_fit_ref 0.839
_refine_ls_hydrogen_treatment constr
_refine_ls_matrix_type full
_refine_ls_number_parameters 281
_refine_ls_number_reflns 4015
_refine_ls_number_restraints 1
_refine_ls_restrained_S_all 0.839
_refine_ls_R_factor_all 0.1138
_refine_ls_R_factor_gt 0.0591
_refine_ls_shift/su_max 0.000
_refine_ls_shift/su_mean 0.000
_refine_ls_structure_factor_coef Fsqd
_refine_ls_weighting_details 'calc w=1/[\s^2^(Fo^2^)+(0.0542P)^2^+0.0000P] where P=(Fo^2^+2Fc^2^)/3'
_refine_ls_weighting_scheme calc
_refine_ls_wR_factor_gt 0.1207
_refine_ls_wR_factor_ref 0.1367
_reflns_number_gt 2110
_reflns_number_total 4015
_reflns_threshold_expression >2sigma(I)
_cod_data_source_file ol6b02077_si_002.cif
_cod_data_source_block xxx
_cod_depositor_comments
;
The following automatic conversions were performed:

data item '_refine_ls_hydrogen_treatment' value 'Constr' was changed
to 'constr' in accordance with the
/home/saulius/struct/COD-crude-data/automatic-downloads/DataCite-retrospective/ACS/depositions/lib/dictionaries/cif_core.dic
dictionary named 'cif_core.dic' version 2.4.2 last updated on
2011-04-26.

data item '_symmetry_cell_setting' value 'Orthorhombic' was changed
to 'orthorhombic' in accordance with the
/home/saulius/struct/COD-crude-data/automatic-downloads/DataCite-retrospective/ACS/depositions/lib/dictionaries/cif_core.dic
dictionary named 'cif_core.dic' version 2.4.2 last updated on
2011-04-26.

Automatic conversion script
Id: cif_fix_values 6909 2019-04-08 15:41:33Z antanas 
;
_cod_database_code 1555690

loop_
_symmetry_equiv_pos_site_id
_symmetry_equiv_pos_as_xyz
1 x,y,z
2 -x,-y,1/2+z
3 1/2-x,1/2+y,1/2+z
4 1/2+x,1/2-y,z

loop_
_atom_site_aniso_label
_atom_site_aniso_U_11
_atom_site_aniso_U_22
_atom_site_aniso_U_33
_atom_site_aniso_U_23
_atom_site_aniso_U_13
_atom_site_aniso_U_12
F1 0.168(3) 0.0677(16) 0.130(3) 0.0349(18) 0.000(2) -0.0397(19)
O1 0.0526(18) 0.0501(15) 0.0470(15) -0.0006(13) 0.0081(14) -0.0005(12)
O2 0.0282(15) 0.0783(18) 0.082(2) -0.0216(15) 0.0066(15) -0.0094(13)
N1 0.0340(19) 0.0518(17) 0.048(2) -0.0079(16) 0.0024(16) -0.0049(15)
C1 0.103(5) 0.060(3) 0.078(3) 0.018(3) -0.006(3) -0.022(3)
C2 0.079(4) 0.081(3) 0.062(3) 0.019(3) 0.003(3) -0.024(3)
C3 0.059(3) 0.067(3) 0.053(3) 0.006(2) -0.002(2) -0.004(2)
C4 0.045(3) 0.058(2) 0.040(2) 0.000(2) -0.005(2) -0.0039(19)
C5 0.060(3) 0.056(2) 0.058(3) 0.007(2) -0.002(2) 0.002(2)
C6 0.097(4) 0.045(2) 0.078(3) 0.002(3) -0.008(3) -0.001(2)
C7 0.039(2) 0.041(2) 0.048(2) -0.003(2) -0.0031(19) 0.0002(17)
C8 0.038(2) 0.045(2) 0.039(2) 0.0021(19) -0.0045(19) -0.0016(17)
C9 0.043(2) 0.049(2) 0.038(2) -0.0022(19) -0.0012(19) -0.0030(19)
C10 0.052(3) 0.043(2) 0.047(2) -0.0012(19) -0.004(2) -0.0004(19)
C11 0.045(3) 0.054(2) 0.051(3) -0.010(2) 0.006(2) -0.0036(18)
C12 0.057(3) 0.060(3) 0.067(3) -0.004(2) 0.001(2) 0.010(2)
C13 0.072(4) 0.059(3) 0.096(4) -0.002(3) 0.005(3) 0.011(2)
C14 0.084(4) 0.062(3) 0.109(5) -0.031(3) 0.011(4) 0.010(3)
C15 0.099(4) 0.073(3) 0.083(4) -0.027(3) 0.022(3) 0.008(3)
C16 0.067(3) 0.065(3) 0.059(3) -0.013(2) 0.009(2) 0.003(2)
C17 0.043(3) 0.045(2) 0.052(3) -0.004(2) 0.0022(19) 0.0043(19)
C18 0.051(3) 0.061(3) 0.057(3) 0.002(2) -0.001(2) -0.003(2)
C19 0.079(4) 0.077(3) 0.061(3) 0.020(3) 0.004(3) 0.008(3)
C20 0.078(4) 0.058(3) 0.093(4) 0.022(3) 0.014(3) -0.001(2)
C21 0.074(4) 0.053(3) 0.095(4) 0.000(3) 0.011(3) -0.017(2)
C22 0.067(3) 0.050(3) 0.064(3) -0.006(2) 0.003(2) -0.009(2)
C23 0.035(2) 0.046(2) 0.048(2) 0.0005(18) 0.0037(19) 0.0019(18)
C24 0.052(3) 0.052(2) 0.063(3) -0.015(2) 0.007(2) -0.004(2)
C25 0.083(4) 0.089(3) 0.096(4) -0.044(3) 0.000(3) -0.011(3)
C26 0.079(4) 0.100(4) 0.132(5) -0.051(4) -0.014(3) 0.035(3)
C27 0.166(6) 0.109(4) 0.063(3) -0.022(3) 0.037(4) -0.022(4)

loop_
_atom_site_label
_atom_site_type_symbol
_atom_site_thermal_displace_type
_atom_site_fract_x
_atom_site_fract_y
_atom_site_fract_z
_atom_site_occupancy
_atom_site_U_iso_or_equiv
_atom_site_calc_flag
_atom_site_refinement_flags
F1 F Uani 0.3267(3) 0.93153(10) -0.0505(4) 1.000 0.1219(15) . .
O1 O Uani 0.2699(3) 0.69095(9) 0.0806(3) 1.000 0.0499(9) . .
O2 O Uani -0.0512(3) 0.73570(11) 0.4152(3) 1.000 0.0628(10) . .
N1 N Uani 0.1513(3) 0.77667(10) 0.4635(3) 1.000 0.0446(11) . .
C1 C Uani 0.2993(7) 0.88241(19) 0.0013(6) 1.000 0.080(2) . .
C2 C Uani 0.3921(5) 0.84377(19) -0.0236(5) 1.000 0.0740(19) . .
C3 C Uani 0.3634(5) 0.79464(16) 0.0282(4) 1.000 0.0597(17) . .
C4 C Uani 0.2421(4) 0.78400(14) 0.1029(4) 1.000 0.0477(14) . .
C5 C Uani 0.1497(5) 0.82490(14) 0.1238(4) 1.000 0.0580(16) . .
C6 C Uani 0.1783(6) 0.87481(16) 0.0733(5) 1.000 0.0733(18) . .
C7 C Uani 0.2145(4) 0.73176(13) 0.1594(4) 1.000 0.0427(12) . .
C8 C Uani 0.1474(4) 0.71179(13) 0.2776(4) 1.000 0.0407(12) . .
C9 C Uani 0.1569(4) 0.65580(13) 0.2702(4) 1.000 0.0433(12) . .
C10 C Uani 0.2346(4) 0.64477(13) 0.1502(4) 1.000 0.0473(14) . .
C11 C Uani 0.2896(4) 0.59755(14) 0.0830(5) 1.000 0.0500(16) . .
C12 C Uani 0.3184(4) 0.55307(16) 0.1653(5) 1.000 0.0613(17) . .
C13 C Uani 0.3710(5) 0.50877(16) 0.1010(6) 1.000 0.076(2) . .
C14 C Uani 0.3967(5) 0.50801(18) -0.0471(7) 1.000 0.085(2) . .
C15 C Uani 0.3707(6) 0.55140(18) -0.1289(6) 1.000 0.085(2) . .
C16 C Uani 0.3181(4) 0.59588(16) -0.0648(5) 1.000 0.0637(17) . .
C17 C Uani 0.0936(4) 0.61814(13) 0.3743(4) 1.000 0.0467(16) . .
C18 C Uani 0.1144(4) 0.62227(15) 0.5226(5) 1.000 0.0563(17) . .
C19 C Uani 0.0583(5) 0.58560(18) 0.6165(5) 1.000 0.0723(19) . .
C20 C Uani -0.0189(5) 0.54531(18) 0.5644(7) 1.000 0.076(2) . .
C21 C Uani -0.0425(5) 0.54089(17) 0.4187(6) 1.000 0.074(2) . .
C22 C Uani 0.0127(5) 0.57716(15) 0.3234(5) 1.000 0.0603(17) . .
C23 C Uani 0.0724(4) 0.74234(14) 0.3919(4) 1.000 0.0430(12) . .
C24 C Uani 0.1053(4) 0.81379(14) 0.5764(5) 1.000 0.0557(16) . .
C25 C Uani 0.2295(5) 0.84698(18) 0.6131(6) 1.000 0.089(2) . .
C26 C Uani -0.0098(5) 0.8482(2) 0.5157(6) 1.000 0.104(3) . .
C27 C Uani 0.0580(7) 0.7838(2) 0.7094(6) 1.000 0.113(3) . .
H1 H Uiso 0.23770 0.77720 0.44150 1.000 0.0540 calc R
H2 H Uiso 0.47330 0.85040 -0.07460 1.000 0.0890 calc R
H3 H Uiso 0.42690 0.76780 0.01300 1.000 0.0720 calc R
H5 H Uiso 0.06710 0.81870 0.17260 1.000 0.0690 calc R
H6 H Uiso 0.11670 0.90220 0.08820 1.000 0.0880 calc R
H12 H Uiso 0.30190 0.55340 0.26510 1.000 0.0740 calc R
H13 H Uiso 0.38920 0.47920 0.15710 1.000 0.0910 calc R
H14 H Uiso 0.43170 0.47790 -0.09070 1.000 0.1020 calc R
H15 H Uiso 0.38860 0.55100 -0.22840 1.000 0.1020 calc R
H16 H Uiso 0.30140 0.62530 -0.12180 1.000 0.0760 calc R
H18 H Uiso 0.16650 0.64990 0.55960 1.000 0.0680 calc R
H19 H Uiso 0.07350 0.58860 0.71620 1.000 0.0870 calc R
H20 H Uiso -0.05570 0.52070 0.62830 1.000 0.0920 calc R
H21 H Uiso -0.09580 0.51340 0.38330 1.000 0.0890 calc R
H22 H Uiso -0.00460 0.57410 0.22420 1.000 0.0720 calc R
H25A H Uiso 0.30150 0.82510 0.65170 1.000 0.1340 calc R
H25B H Uiso 0.20400 0.87270 0.68440 1.000 0.1340 calc R
H25C H Uiso 0.26200 0.86420 0.52670 1.000 0.1340 calc R
H26A H Uiso 0.02280 0.86620 0.43050 1.000 0.1560 calc R
H26B H Uiso -0.03690 0.87340 0.58790 1.000 0.1560 calc R
H26C H Uiso -0.08780 0.82680 0.49050 1.000 0.1560 calc R
H27A H Uiso 0.13290 0.76290 0.74550 1.000 0.1690 calc R
H27B H Uiso -0.01810 0.76160 0.68370 1.000 0.1690 calc R
H27C H Uiso 0.02930 0.80810 0.78340 1.000 0.1690 calc R

loop_
_atom_type_symbol
_atom_type_description
_atom_type_scat_dispersion_real
_atom_type_scat_dispersion_imag
_atom_type_scat_source
O O 0.0106 0.0060 'International Tables Vol C Tables 4.2.6.8 and 6.1.1.4'
N N 0.0061 0.0033 'International Tables Vol C Tables 4.2.6.8 and 6.1.1.4'
F F 0.0171 0.0103 'International Tables Vol C Tables 4.2.6.8 and 6.1.1.4'
H H 0.0000 0.0000 'International Tables Vol C Tables 4.2.6.8 and 6.1.1.4'
C C 0.0033 0.0016 'International Tables Vol C Tables 4.2.6.8 and 6.1.1.4'

loop_
_geom_angle_atom_site_label_1
_geom_angle_atom_site_label_2
_geom_angle_atom_site_label_3
_geom_angle
_geom_angle_publ_flag
C7 O1 C10 107.8(3) yes
C23 N1 C24 126.6(3) yes
C23 N1 H1 117.00 no
C24 N1 H1 117.00 no
F1 C1 C2 118.8(5) yes
C2 C1 C6 123.4(5) no
F1 C1 C6 117.9(5) yes
C1 C2 C3 118.3(5) no
C2 C3 C4 121.5(4) no
C3 C4 C5 117.8(4) no
C3 C4 C7 120.7(3) no
C5 C4 C7 121.5(4) no
C4 C5 C6 121.2(4) no
C1 C6 C5 117.8(4) no
O1 C7 C8 108.7(3) yes
C4 C7 C8 135.5(3) no
O1 C7 C4 115.8(3) yes
C9 C8 C23 125.8(3) no
C7 C8 C9 107.7(3) no
C7 C8 C23 126.5(3) no
C10 C9 C17 127.8(3) no
C8 C9 C17 126.0(3) no
C8 C9 C10 106.2(3) no
O1 C10 C11 114.8(3) yes
C9 C10 C11 135.7(3) no
O1 C10 C9 109.5(3) yes
C12 C11 C16 117.8(4) no
C10 C11 C12 121.3(4) no
C10 C11 C16 120.9(4) no
C11 C12 C13 120.8(4) no
C12 C13 C14 120.1(4) no
C13 C14 C15 119.9(5) no
C14 C15 C16 120.2(5) no
C11 C16 C15 121.2(4) no
C9 C17 C22 120.2(3) no
C9 C17 C18 121.6(3) no
C18 C17 C22 118.2(4) no
C17 C18 C19 120.4(4) no
C18 C19 C20 120.6(5) no
C19 C20 C21 120.1(5) no
C20 C21 C22 120.1(4) no
C17 C22 C21 120.7(4) no
O2 C23 C8 121.6(3) yes
O2 C23 N1 124.2(3) yes
N1 C23 C8 114.3(3) yes
N1 C24 C26 109.5(4) yes
N1 C24 C27 109.5(3) yes
C25 C24 C27 110.2(4) no
C26 C24 C27 111.5(4) no
C25 C24 C26 109.9(3) no
N1 C24 C25 106.2(3) yes
C1 C2 H2 121.00 no
C3 C2 H2 121.00 no
C2 C3 H3 119.00 no
C4 C3 H3 119.00 no
C4 C5 H5 119.00 no
C6 C5 H5 119.00 no
C1 C6 H6 121.00 no
C5 C6 H6 121.00 no
C11 C12 H12 120.00 no
C13 C12 H12 120.00 no
C12 C13 H13 120.00 no
C14 C13 H13 120.00 no
C13 C14 H14 120.00 no
C15 C14 H14 120.00 no
C14 C15 H15 120.00 no
C16 C15 H15 120.00 no
C11 C16 H16 119.00 no
C15 C16 H16 119.00 no
C17 C18 H18 120.00 no
C19 C18 H18 120.00 no
C18 C19 H19 120.00 no
C20 C19 H19 120.00 no
C19 C20 H20 120.00 no
C21 C20 H20 120.00 no
C20 C21 H21 120.00 no
C22 C21 H21 120.00 no
C17 C22 H22 120.00 no
C21 C22 H22 120.00 no
C24 C25 H25A 109.00 no
C24 C25 H25B 109.00 no
C24 C25 H25C 109.00 no
H25A C25 H25B 109.00 no
H25A C25 H25C 110.00 no
H25B C25 H25C 110.00 no
C24 C26 H26A 110.00 no
C24 C26 H26B 109.00 no
C24 C26 H26C 110.00 no
H26A C26 H26B 109.00 no
H26A C26 H26C 110.00 no
H26B C26 H26C 109.00 no
C24 C27 H27A 109.00 no
C24 C27 H27B 109.00 no
C24 C27 H27C 109.00 no
H27A C27 H27B 110.00 no
H27A C27 H27C 109.00 no
H27B C27 H27C 110.00 no

loop_
_geom_bond_atom_site_label_1
_geom_bond_atom_site_label_2
_geom_bond_distance
_geom_bond_publ_flag
F1 C1 1.367(6) yes
O1 C7 1.377(4) yes
O1 C10 1.384(4) yes
O2 C23 1.226(5) yes
N1 C23 1.335(5) yes
N1 C24 1.473(5) yes
N1 H1 0.8600 no
C1 C6 1.358(9) no
C1 C2 1.353(8) no
C2 C3 1.370(6) no
C3 C4 1.386(6) no
C4 C5 1.388(6) no
C4 C7 1.456(5) no
C5 C6 1.384(6) no
C7 C8 1.364(5) no
C8 C9 1.434(5) no
C8 C23 1.495(5) no
C9 C17 1.488(5) no
C9 C10 1.363(5) no
C10 C11 1.455(5) no
C11 C16 1.386(6) no
C11 C12 1.392(6) no
C12 C13 1.374(6) no
C13 C14 1.383(8) no
C14 C15 1.362(7) no
C15 C16 1.377(6) no
C17 C18 1.381(6) no
C17 C22 1.388(6) no
C18 C19 1.384(6) no
C19 C20 1.358(7) no
C20 C21 1.362(8) no
C21 C22 1.381(7) no
C24 C26 1.524(6) no
C24 C27 1.512(7) no
C24 C25 1.508(6) no
C2 H2 0.9300 no
C3 H3 0.9300 no
C5 H5 0.9300 no
C6 H6 0.9300 no
C12 H12 0.9300 no
C13 H13 0.9300 no
C14 H14 0.9300 no
C15 H15 0.9300 no
C16 H16 0.9300 no
C18 H18 0.9300 no
C19 H19 0.9300 no
C20 H20 0.9300 no
C21 H21 0.9300 no
C22 H22 0.9300 no
C25 H25A 0.9600 no
C25 H25B 0.9600 no
C25 H25C 0.9600 no
C26 H26A 0.9600 no
C26 H26B 0.9600 no
C26 H26C 0.9600 no
C27 H27A 0.9600 no
C27 H27B 0.9600 no
C27 H27C 0.9600 no

loop_
_geom_contact_atom_site_label_1
_geom_contact_atom_site_label_2
_geom_contact_distance
_geom_contact_site_symmetry_2
_geom_contact_publ_flag
O2 N1 2.929(4) 4_465 no
O2 C7 3.368(5) 4_465 no
O2 C17 3.333(5) . no
O2 C26 3.043(6) . no
O2 C27 3.150(6) . no
O1 H16 2.5200 . no
O1 H3 2.5600 . no
O2 H27B 2.5700 . no
O2 H26C 2.4500 . no
O2 H1 2.0800 4_465 no
N1 C4 3.431(5) . no
N1 C5 3.353(5) . no
N1 O2 2.929(4) 4_565 no
C3 C8 3.580(6) 4_565 no
C4 N1 3.431(5) . no
C5 N1 3.353(5) . no
C5 C23 3.326(5) . no
C7 O2 3.368(5) 4_565 no
C8 C3 3.580(6) 4_465 no
C11 C22 3.509(6) . no
C12 C22 3.351(6) . no
C12 C17 3.342(6) . no
C17 C12 3.342(6) . no
C17 O2 3.333(5) . no
C18 C23 3.317(6) . no
C22 C12 3.351(6) . no
C22 C11 3.509(6) . no
C23 C5 3.326(5) . no
C23 C18 3.317(6) . no
C26 O2 3.043(6) . no
C27 O2 3.150(6) . no
C1 H22 3.0000 4_565 no
C1 H25B 3.0600 1_554 no
C7 H3 3.0900 4_465 no
C7 H1 2.8500 . no
C8 H5 3.0000 . no
C8 H18 3.0400 . no
C9 H12 2.9700 . no
C10 H22 3.0100 . no
C14 H21 3.0300 2_564 no
C17 H12 2.7900 . no
C22 H12 2.9100 . no
C23 H5 2.8000 . no
C23 H27B 2.8600 . no
C23 H18 2.9600 . no
C23 H26C 2.8100 . no
H1 C7 2.8500 . no
H1 H25A 2.3700 . no
H1 H25C 2.3700 . no
H1 O2 2.0800 4_565 no
H3 O1 2.5600 . no
H3 C7 3.0900 4_565 no
H5 C8 3.0000 . no
H5 C23 2.8000 . no
H12 C9 2.9700 . no
H12 C17 2.7900 . no
H12 C22 2.9100 . no
H13 H15 2.5100 2_665 no
H15 H13 2.5100 2_664 no
H16 O1 2.5200 . no
H18 C8 3.0400 . no
H18 C23 2.9600 . no
H18 H26C 2.5300 4_565 no
H21 C14 3.0300 2_565 no
H22 C10 3.0100 . no
H22 C1 3.0000 4_465 no
H25A H1 2.3700 . no
H25A H27A 2.4300 . no
H25B C1 3.0600 1_556 no
H25B H26B 2.4900 . no
H25B H27C 2.5300 . no
H25C H1 2.3700 . no
H25C H26A 2.4800 . no
H26A H25C 2.4800 . no
H26B H25B 2.4900 . no
H26B H27C 2.5300 . no
H26C O2 2.4500 . no
H26C C23 2.8100 . no
H26C H27B 2.5200 . no
H26C H18 2.5300 4_465 no
H27A H25A 2.4300 . no
H27B O2 2.5700 . no
H27B C23 2.8600 . no
H27B H26C 2.5200 . no
H27C H25B 2.5300 . no
H27C H26B 2.5300 . no

loop_
_geom_hbond_atom_site_label_D
_geom_hbond_atom_site_label_H
_geom_hbond_atom_site_label_A
_geom_hbond_distance_DH
_geom_hbond_distance_HA
_geom_hbond_distance_DA
_geom_hbond_angle_DHA
_geom_hbond_site_symmetry_A
_geom_hbond_publ_flag
N1 H1 O2 0.8600 2.0800 2.929(4) 168.00 4_565 yes
C26 H26C O2 0.9600 2.4500 3.043(6) 120.00 . yes
C27 H27B O2 0.9600 2.5700 3.150(6) 119.00 . yes

loop_
_geom_torsion_atom_site_label_1
_geom_torsion_atom_site_label_2
_geom_torsion_atom_site_label_3
_geom_torsion_atom_site_label_4
_geom_torsion
_geom_torsion_publ_flag
C10 O1 C7 C8 0.9(4) no
C10 O1 C7 C4 179.5(3) no
C7 O1 C10 C9 0.7(4) no
C7 O1 C10 C11 -178.0(3) no
C23 N1 C24 C27 66.1(5) no
C23 N1 C24 C26 -56.4(5) no
C24 N1 C23 O2 -2.9(6) no
C24 N1 C23 C8 176.9(3) no
C23 N1 C24 C25 -175.0(4) no
C2 C1 C6 C5 0.3(8) no
F1 C1 C2 C3 -179.7(4) no
F1 C1 C6 C5 179.1(4) no
C6 C1 C2 C3 -0.9(8) no
C1 C2 C3 C4 0.8(7) no
C2 C3 C4 C7 -178.9(4) no
C2 C3 C4 C5 0.0(6) no
C5 C4 C7 O1 150.1(4) no
C3 C4 C7 C8 147.1(5) no
C5 C4 C7 C8 -31.8(7) no
C7 C4 C5 C6 178.2(4) no
C3 C4 C7 O1 -31.0(5) no
C3 C4 C5 C6 -0.7(6) no
C4 C5 C6 C1 0.6(7) no
C4 C7 C8 C9 179.8(4) no
O1 C7 C8 C9 -2.1(4) no
C4 C7 C8 C23 1.9(7) no
O1 C7 C8 C23 -179.9(3) no
C7 C8 C9 C10 2.4(4) no
C7 C8 C23 N1 -59.7(5) no
C9 C8 C23 O2 -57.4(6) no
C23 C8 C9 C17 0.2(6) no
C7 C8 C23 O2 120.1(4) no
C7 C8 C9 C17 -177.6(4) no
C23 C8 C9 C10 -179.7(4) no
C9 C8 C23 N1 122.8(4) no
C8 C9 C17 C18 -52.3(6) no
C10 C9 C17 C22 -51.5(6) no
C8 C9 C17 C22 128.6(4) no
C8 C9 C10 C11 176.4(4) no
C17 C9 C10 O1 178.2(4) no
C10 C9 C17 C18 127.7(4) no
C8 C9 C10 O1 -1.9(4) no
C17 C9 C10 C11 -3.6(8) no
O1 C10 C11 C12 151.0(4) no
C9 C10 C11 C16 154.3(5) no
O1 C10 C11 C16 -27.5(5) no
C9 C10 C11 C12 -27.2(7) no
C10 C11 C12 C13 -179.7(4) no
C16 C11 C12 C13 -1.2(6) no
C10 C11 C16 C15 179.7(4) no
C12 C11 C16 C15 1.2(6) no
C11 C12 C13 C14 0.3(7) no
C12 C13 C14 C15 0.5(7) no
C13 C14 C15 C16 -0.4(8) no
C14 C15 C16 C11 -0.5(7) no
C9 C17 C18 C19 -177.7(4) no
C9 C17 C22 C21 177.7(4) no
C18 C17 C22 C21 -1.5(6) no
C22 C17 C18 C19 1.5(6) no
C17 C18 C19 C20 -0.6(7) no
C18 C19 C20 C21 -0.4(7) no
C19 C20 C21 C22 0.4(7) no
C20 C21 C22 C17 0.6(7) no
